data_1546680
loop_
_publ_author_name
'Ellouz, Mohamed'
'Sebbar, Nada Kheira'
'Ouzidan, Younes'
'Kaur, Manpreet'
'Essassi, El Mokhtar'
'Jasinski, Jerry P.'

_publ_section_title
;
 (<i>Z</i>)-4-<i>n</i>-Butyl-2-(4-chlorobenzylidene)-2<i>H</i>-1,4-benzothiazin-3(4<i>H</i>)-one
;
_journal_coeditor_code SJ4118
_journal_issue 6
_journal_name_full IUCrData
_journal_page_first x170870
_journal_paper_doi 10.1107/S2414314617008707
_journal_volume 2
_journal_year 2017
_chemical_formula_iupac 'C19 H18 Cl N O S'
_chemical_formula_moiety 'C19 H18 Cl N O S'
_chemical_formula_sum 'C19 H18 Cl N O S'
_chemical_formula_weight 343.85
_chemical_name_systematic (<i>Z</i>)-4-<i>n</i>-Butyl-2-(4-chlorobenzylidene)-2<i>H</i>-1,4-benzothiazin-3(4<i>H</i>)-one
_space_group_crystal_system triclinic
_space_group_IT_number 2
_space_group_name_Hall '-P 1'
_space_group_name_H-M_alt 'P -1'
_symmetry_space_group_name_Hall '-P 1'
_symmetry_space_group_name_H-M 'P -1'
_atom_sites_solution_hydrogens geom
_atom_sites_solution_primary dual
_audit_creation_method
;
Olex2 1.2
(compiled 2017.03.28 svn.r3405 for OlexSys, GUI svn.r5337)
;
_cell_angle_alpha 89.908(8)
_cell_angle_beta 84.490(7)
_cell_angle_gamma 63.534(9)
_cell_formula_units_Z 2
_cell_length_a 8.8898(8)
_cell_length_b 8.9885(9)
_cell_length_c 12.1973(10)
_cell_measurement_reflns_used 2206
_cell_measurement_temperature 293(2)
_cell_measurement_theta_max 70.8950
_cell_measurement_theta_min 5.4850
_cell_volume 867.53(15)
_computing_cell_refinement
;
CrysAlis PRO (Rigaku Oxford Diffraction, 2015)
;
_computing_data_collection
;
CrysAlis PRO (Rigaku Oxford Diffraction, 2015)
;
_computing_data_reduction
;
CrysAlis PRO (Rigaku Oxford Diffraction, 2015)
;
_computing_molecular_graphics
;
<i>OLEX2</i> (Dolomanov <i>et al.</i>,  2009)
;
_computing_publication_material
;
<i>OLEX2</i> (Dolomanov <i>et al.</i>,  2009)
;
_computing_structure_refinement
;
SHELXL2014 (Sheldrick, 2015b)
;
_computing_structure_solution
;
SHELXT (Sheldrick, 2015a)
;
_diffrn_ambient_temperature 293(2)
_diffrn_detector_area_resol_mean 16.0416
_diffrn_measured_fraction_theta_full 0.996
_diffrn_measured_fraction_theta_max 0.972
_diffrn_measurement_device 'four-circle diffractometer'
_diffrn_measurement_device_type 'Rigaku Oxford Diffraction'
_diffrn_measurement_method '\w scans'
_diffrn_radiation_monochromator graphite
_diffrn_radiation_type CuK\a
_diffrn_radiation_wavelength 1.54184
_diffrn_reflns_av_R_equivalents 0.0207
_diffrn_reflns_limit_h_max 10
_diffrn_reflns_limit_h_min -10
_diffrn_reflns_limit_k_max 10
_diffrn_reflns_limit_k_min -11
_diffrn_reflns_limit_l_max 14
_diffrn_reflns_limit_l_min -14
_diffrn_reflns_number 5496
_diffrn_reflns_theta_full 67.684
_diffrn_reflns_theta_max 71.464
_diffrn_reflns_theta_min 3.644
_exptl_absorpt_coefficient_mu 3.091
_exptl_absorpt_correction_T_max 1.00000
_exptl_absorpt_correction_T_min 0.38193
_exptl_absorpt_correction_type multi-scan
_exptl_absorpt_process_details
;
(CrysAlis PRO; Rigaku Oxford Diffraction, 2015)
;
_exptl_crystal_colour colourless
_exptl_crystal_density_diffrn 1.316
_exptl_crystal_description prism
_exptl_crystal_F_000 360
_exptl_crystal_size_max 0.34
_exptl_crystal_size_mid 0.32
_exptl_crystal_size_min 0.14
_refine_diff_density_max 0.300
_refine_diff_density_min -0.324
_refine_ls_extinction_coef 0.0051(9)
_refine_ls_extinction_expression Fc^*^=kFc[1+0.001xFc^2^\l^3^/sin(2\q)]^-1/4^
_refine_ls_extinction_method
;
SHELXL2014 (Sheldrick, 2015b)
;
_refine_ls_goodness_of_fit_ref 1.034
_refine_ls_hydrogen_treatment constr
_refine_ls_matrix_type full
_refine_ls_number_parameters 210
_refine_ls_number_reflns 3279
_refine_ls_number_restraints 0
_refine_ls_restrained_S_all 1.034
_refine_ls_R_factor_all 0.0570
_refine_ls_R_factor_gt 0.0494
_refine_ls_shift/su_max 0.000
_refine_ls_shift/su_mean 0.000
_refine_ls_structure_factor_coef Fsqd
_refine_ls_weighting_details 'w=1/[\s^2^(Fo^2^)+(0.0787P)^2^+0.2112P] where P=(Fo^2^+2Fc^2^)/3'
_refine_ls_weighting_scheme calc
_refine_ls_wR_factor_gt 0.1362
_refine_ls_wR_factor_ref 0.1458
_reflns_number_gt 2807
_reflns_number_total 3279
_reflns_threshold_expression 'I > 2\s(I)'
_cod_data_source_file sj4118sup1.cif
_cod_data_source_block I
_cod_database_code 1546680
_shelx_space_group_comment
;
The symmetry employed for this shelxl refinement is uniquely defined
by the following loop, which should always be used as a source of
symmetry information in preference to the above space-group names.
They are only intended as comments.
;
_shelxl_version_number 2014/6

loop_
_space_group_symop_operation_xyz
'x, y, z'
'-x, -y, -z'

loop_
_atom_site_type_symbol
_atom_site_label
_atom_site_fract_x
_atom_site_fract_y
_atom_site_fract_z
_atom_site_U_iso_or_equiv
_atom_site_adp_type
_atom_site_calc_flag
_atom_site_occupancy
Cl Cl1 0.09239(15) 1.18172(14) -0.02253(9) 0.1305(5) Uani d 1
S S1 0.73755(8) 0.52007(7) 0.23423(4) 0.0561(2) Uani d 1
O O1 0.7170(2) 0.7404(2) 0.50943(14) 0.0629(5) Uani d 1
N N1 0.7797(2) 0.4711(2) 0.47968(14) 0.0461(4) Uani d 1
C C1 0.7158(3) 0.6329(3) 0.44911(17) 0.0467(5) Uani d 1
C C2 0.6464(3) 0.6753(3) 0.34053(17) 0.0447(4) Uani d 1
C C3 0.7545(3) 0.3470(3) 0.30826(19) 0.0502(5) Uani d 1
C C4 0.7543(3) 0.2137(3) 0.2500(2) 0.0667(7) Uani d 1
H H4 0.7439 0.2195 0.1747 0.080 Uiso calc 1
C C5 0.7696(4) 0.0737(4) 0.3035(3) 0.0785(8) Uani d 1
H H5 0.7724 -0.0163 0.2643 0.094 Uiso calc 1
C C6 0.7806(4) 0.0673(3) 0.4149(3) 0.0784(8) Uani d 1
H H6 0.7886 -0.0266 0.4513 0.094 Uiso calc 1
C C7 0.7800(3) 0.1990(3) 0.4738(2) 0.0644(6) Uani d 1
H H7 0.7868 0.1934 0.5494 0.077 Uiso calc 1
C C8 0.7693(3) 0.3403(3) 0.42042(18) 0.0470(5) Uani d 1
C C9 0.5312(3) 0.8316(3) 0.32848(17) 0.0487(5) Uani d 1
H H9 0.5091 0.9029 0.3895 0.058 Uiso calc 1
C C10 0.4338(3) 0.9109(3) 0.23699(18) 0.0505(5) Uani d 1
C C11 0.2955(4) 1.0643(3) 0.2594(2) 0.0692(7) Uani d 1
H H11 0.2722 1.1131 0.3301 0.083 Uiso calc 1
C C12 0.1918(4) 1.1465(4) 0.1810(3) 0.0783(8) Uani d 1
H H12 0.0998 1.2496 0.1985 0.094 Uiso calc 1
C C13 0.2237(4) 1.0772(4) 0.0775(3) 0.0783(8) Uani d 1
C C14 0.3614(6) 0.9286(4) 0.0506(3) 0.1164(16) Uani d 1
H H14 0.3849 0.8826 -0.0209 0.140 Uiso calc 1
C C15 0.4653(5) 0.8471(4) 0.1298(2) 0.0944(12) Uani d 1
H H15 0.5595 0.7462 0.1106 0.113 Uiso calc 1
C C16 0.8499(3) 0.4380(3) 0.58673(17) 0.0513(5) Uani d 1
H H16A 0.9118 0.5024 0.5944 0.062 Uiso calc 1
H H16B 0.9298 0.3213 0.5868 0.062 Uiso calc 1
C C17 0.7187(3) 0.4791(3) 0.68574(19) 0.0560(6) Uani d 1
H H17A 0.6484 0.4242 0.6754 0.067 Uiso calc 1
H H17B 0.6467 0.5981 0.6918 0.067 Uiso calc 1
C C18 0.8018(4) 0.4236(4) 0.7914(2) 0.0733(8) Uani d 1
H H18A 0.8518 0.3032 0.7922 0.088 Uiso calc 1
H H18B 0.8921 0.4561 0.7923 0.088 Uiso calc 1
C C19 0.6794(5) 0.4967(5) 0.8941(2) 0.1002(12) Uani d 1
H H19A 0.5910 0.4630 0.8945 0.150 Uiso calc 1
H H19B 0.6314 0.6159 0.8947 0.150 Uiso calc 1
H H19C 0.7382 0.4577 0.9582 0.150 Uiso calc 1

loop_
_atom_site_aniso_label
_atom_site_aniso_U_11
_atom_site_aniso_U_22
_atom_site_aniso_U_33
_atom_site_aniso_U_12
_atom_site_aniso_U_13
_atom_site_aniso_U_23
Cl1 0.1339(9) 0.1157(8) 0.0988(7) -0.0060(6) -0.0706(7) 0.0190(6)
S1 0.0688(4) 0.0496(3) 0.0409(3) -0.0181(3) -0.0068(2) 0.0018(2)
O1 0.0915(12) 0.0568(10) 0.0514(9) -0.0403(9) -0.0224(8) 0.0055(7)
N1 0.0508(9) 0.0494(10) 0.0414(9) -0.0247(8) -0.0084(7) 0.0074(7)
C1 0.0537(11) 0.0504(11) 0.0423(10) -0.0286(9) -0.0069(8) 0.0036(9)
C2 0.0519(11) 0.0448(11) 0.0418(10) -0.0253(9) -0.0057(8) 0.0028(8)
C3 0.0483(11) 0.0447(11) 0.0558(12) -0.0189(9) -0.0062(9) 0.0007(9)
C4 0.0734(16) 0.0558(14) 0.0703(16) -0.0281(12) -0.0084(13) -0.0105(12)
C5 0.089(2) 0.0566(15) 0.094(2) -0.0385(14) 0.0012(16) -0.0144(15)
C6 0.0883(19) 0.0477(14) 0.101(2) -0.0353(13) 0.0089(16) 0.0044(14)
C7 0.0722(15) 0.0531(13) 0.0659(15) -0.0282(12) 0.0025(12) 0.0074(11)
C8 0.0428(10) 0.0425(11) 0.0544(12) -0.0185(8) -0.0017(8) 0.0026(9)
C9 0.0598(12) 0.0453(11) 0.0436(11) -0.0254(9) -0.0068(9) 0.0006(8)
C10 0.0579(12) 0.0445(11) 0.0482(11) -0.0215(9) -0.0089(9) 0.0025(9)
C11 0.0773(16) 0.0573(14) 0.0561(14) -0.0139(12) -0.0132(12) -0.0074(11)
C12 0.0662(16) 0.0634(16) 0.0769(18) -0.0019(13) -0.0160(14) 0.0033(14)
C13 0.0865(19) 0.0689(17) 0.0680(17) -0.0186(14) -0.0388(15) 0.0127(13)
C14 0.154(3) 0.073(2) 0.0598(18) 0.011(2) -0.045(2) -0.0094(15)
C15 0.116(2) 0.0600(16) 0.0530(15) 0.0116(16) -0.0220(16) -0.0036(12)
C16 0.0461(11) 0.0623(13) 0.0461(11) -0.0237(10) -0.0110(9) 0.0111(9)
C17 0.0521(12) 0.0673(14) 0.0468(12) -0.0246(10) -0.0075(9) 0.0119(10)
C18 0.0680(15) 0.096(2) 0.0485(13) -0.0281(14) -0.0131(11) 0.0150(13)
C19 0.098(2) 0.141(3) 0.0465(15) -0.040(2) -0.0061(15) 0.0107(17)

loop_
_atom_type_symbol
_atom_type_description
_atom_type_scat_dispersion_real
_atom_type_scat_dispersion_imag
_atom_type_scat_source
C C 0.0181 0.0091 'International Tables Vol C Tables 4.2.6.8 and 6.1.1.4'
H H 0.0000 0.0000 'International Tables Vol C Tables 4.2.6.8 and 6.1.1.4'
Cl Cl 0.3639 0.7018 'International Tables Vol C Tables 4.2.6.8 and 6.1.1.4'
N N 0.0311 0.0180 'International Tables Vol C Tables 4.2.6.8 and 6.1.1.4'
O O 0.0492 0.0322 'International Tables Vol C Tables 4.2.6.8 and 6.1.1.4'
S S 0.3331 0.5567 'International Tables Vol C Tables 4.2.6.8 and 6.1.1.4'

loop_
_geom_angle_atom_site_label_1
_geom_angle_atom_site_label_2
_geom_angle_atom_site_label_3
_geom_angle
C3 S1 C2 99.73(10)
C1 N1 C8 124.60(18)
C1 N1 C16 115.97(17)
C8 N1 C16 119.20(17)
O1 C1 N1 120.5(2)
O1 C1 C2 120.45(19)
N1 C1 C2 119.09(18)
C1 C2 S1 116.82(15)
C9 C2 S1 124.85(17)
C9 C2 C1 118.04(19)
C4 C3 S1 117.58(19)
C8 C3 S1 121.84(17)
C8 C3 C4 120.6(2)
C3 C4 H4 119.9
C5 C4 C3 120.1(3)
C5 C4 H4 119.9
C4 C5 H5 120.1
C6 C5 C4 119.8(3)
C6 C5 H5 120.1
C5 C6 H6 119.7
C5 C6 C7 120.7(3)
C7 C6 H6 119.7
C6 C7 H7 119.8
C6 C7 C8 120.4(3)
C8 C7 H7 119.8
C3 C8 N1 121.16(19)
C3 C8 C7 118.4(2)
C7 C8 N1 120.4(2)
C2 C9 H9 114.1
C2 C9 C10 131.8(2)
C10 C9 H9 114.1
C11 C10 C9 117.3(2)
C15 C10 C9 126.4(2)
C15 C10 C11 116.4(2)
C10 C11 H11 119.0
C12 C11 C10 122.1(2)
C12 C11 H11 119.0
C11 C12 H12 120.1
C13 C12 C11 119.8(3)
C13 C12 H12 120.1
C12 C13 Cl1 119.9(2)
C12 C13 C14 120.3(3)
C14 C13 Cl1 119.9(2)
C13 C14 H14 120.2
C13 C14 C15 119.6(3)
C15 C14 H14 120.2
C10 C15 H15 119.1
C14 C15 C10 121.9(3)
C14 C15 H15 119.1
N1 C16 H16A 108.7
N1 C16 H16B 108.7
N1 C16 C17 114.37(17)
H16A C16 H16B 107.6
C17 C16 H16A 108.7
C17 C16 H16B 108.7
C16 C17 H17A 109.4
C16 C17 H17B 109.4
C16 C17 C18 111.19(19)
H17A C17 H17B 108.0
C18 C17 H17A 109.4
C18 C17 H17B 109.4
C17 C18 H18A 109.0
C17 C18 H18B 109.0
H18A C18 H18B 107.8
C19 C18 C17 112.9(2)
C19 C18 H18A 109.0
C19 C18 H18B 109.0
C18 C19 H19A 109.5
C18 C19 H19B 109.5
C18 C19 H19C 109.5
H19A C19 H19B 109.5
H19A C19 H19C 109.5
H19B C19 H19C 109.5

loop_
_geom_bond_atom_site_label_1
_geom_bond_atom_site_label_2
_geom_bond_distance
Cl1 C13 1.740(3)
S1 C2 1.756(2)
S1 C3 1.753(2)
O1 C1 1.220(3)
N1 C1 1.371(3)
N1 C8 1.424(3)
N1 C16 1.474(3)
C1 C2 1.492(3)
C2 C9 1.337(3)
C3 C4 1.395(3)
C3 C8 1.386(3)
C4 H4 0.9300
C4 C5 1.375(4)
C5 H5 0.9300
C5 C6 1.371(5)
C6 H6 0.9300
C6 C7 1.384(4)
C7 H7 0.9300
C7 C8 1.395(3)
C9 H9 0.9300
C9 C10 1.462(3)
C10 C11 1.383(3)
C10 C15 1.380(4)
C11 H11 0.9300
C11 C12 1.368(4)
C12 H12 0.9300
C12 C13 1.355(4)
C13 C14 1.363(4)
C14 H14 0.9300
C14 C15 1.374(4)
C15 H15 0.9300
C16 H16A 0.9700
C16 H16B 0.9700
C16 C17 1.517(3)
C17 H17A 0.9700
C17 H17B 0.9700
C17 C18 1.519(3)
C18 H18A 0.9700
C18 H18B 0.9700
C18 C19 1.512(4)
C19 H19A 0.9600
C19 H19B 0.9600
C19 H19C 0.9600

loop_
_geom_hbond_atom_site_label_D
_geom_hbond_atom_site_label_H
_geom_hbond_atom_site_label_A
_geom_hbond_site_symmetry_A
_geom_hbond_distance_DH
_geom_hbond_distance_HA
_geom_hbond_distance_DA
_geom_hbond_angle_DHA
C6 H6 O1 1_545 0.93 2.53 3.410(3) 158.3
C11 H11 O1 2_676 0.93 2.39 3.290(3) 161.8
C15 H15 S1 . 0.93 2.55 3.219(3) 129.4

_cod_database_fobs_code 1546680
